data_2239322
loop_
_publ_author_name
'Vinuchakkaravarthy, T.'
'Sivakumar, R.'
'Srinivasan, T.'
'Thanikachalam, V.'
'Velmurugan, D.'

_publ_section_title
;
 (<i>E</i>)-3-Isopropyl-1-methyl-2,6-diphenylpiperidin-4-one
 <i>O</i>-nicotinoyl oxime
;
_journal_coeditor_code SU2680
_journal_issue 5
_journal_name_full 'Acta Crystallographica Section E'
_journal_page_first o551
_journal_paper_doi 10.1107/S1600536814007363
_journal_volume 70
_journal_year 2014
_chemical_formula_iupac 'C27 H29 N3 O2'
_chemical_formula_moiety 'C27 H29 N3 O2'
_chemical_formula_sum 'C27 H29 N3 O2'
_chemical_formula_weight 427.53
_chemical_name_systematic
;
(<i>E</i>)-3-Isopropyl-1-methyl-2,6-diphenylpiperidin-4-one
<i>O</i>-nicotinoyl oxime
;
_space_group_IT_number 33
_symmetry_cell_setting orthorhombic
_symmetry_space_group_name_Hall 'P 2c -2n'
_symmetry_space_group_name_H-M 'P n a 21'
_atom_sites_solution_hydrogens geom
_atom_sites_solution_primary direct
_atom_sites_solution_secondary difmap
_cell_angle_alpha 90.00
_cell_angle_beta 90.00
_cell_angle_gamma 90.00
_cell_formula_units_Z 4
_cell_length_a 12.7717(6)
_cell_length_b 16.2765(7)
_cell_length_c 11.4109(9)
_cell_measurement_reflns_used 5117
_cell_measurement_temperature 293(2)
_cell_measurement_theta_max 28.27
_cell_measurement_theta_min 2.03
_cell_volume 2372.1(2)
_computing_cell_refinement 'SAINT (Bruker, 2008)'
_computing_data_collection 'APEX2 (Bruker, 2008)'
_computing_data_reduction 'SAINT (Bruker, 2008)'
_computing_molecular_graphics 'ORTEP-3 for Windows (Farrugia, 2012)'
_computing_publication_material 'SHELXL97 (Sheldrick, 2008) and PLATON (Spek, 2009)'
_computing_structure_refinement 'SHELXL97 (Sheldrick, 2008)'
_computing_structure_solution 'SHELXS97 (Sheldrick, 2008)'
_diffrn_ambient_temperature 293(2)
_diffrn_measured_fraction_theta_full 0.982
_diffrn_measured_fraction_theta_max 0.982
_diffrn_measurement_device_type 'Bruker SMART APEXII CCD'
_diffrn_measurement_method '\w amd \f scans'
_diffrn_radiation_monochromator graphite
_diffrn_radiation_source 'fine-focus sealed tube'
_diffrn_radiation_type MoK\a
_diffrn_radiation_wavelength 0.71073
_diffrn_reflns_av_R_equivalents 0.0448
_diffrn_reflns_av_sigmaI/netI 0.0568
_diffrn_reflns_limit_h_max 14
_diffrn_reflns_limit_h_min -16
_diffrn_reflns_limit_k_max 16
_diffrn_reflns_limit_k_min -21
_diffrn_reflns_limit_l_max 15
_diffrn_reflns_limit_l_min -12
_diffrn_reflns_number 11654
_diffrn_reflns_theta_full 28.27
_diffrn_reflns_theta_max 28.27
_diffrn_reflns_theta_min 2.03
_exptl_absorpt_coefficient_mu 0.076
_exptl_absorpt_correction_T_max 0.7457
_exptl_absorpt_correction_T_min 0.4914
_exptl_absorpt_correction_type multi-scan
_exptl_absorpt_process_details '(<i>SADABS</i>; Bruker, 2008)'
_exptl_crystal_colour colourless
_exptl_crystal_density_diffrn 1.197
_exptl_crystal_density_method 'not measured'
_exptl_crystal_description block
_exptl_crystal_F_000 912
_exptl_crystal_size_max 0.20
_exptl_crystal_size_mid 0.20
_exptl_crystal_size_min 0.20
_refine_diff_density_max 0.149
_refine_diff_density_min -0.137
_refine_ls_extinction_method none
_refine_ls_goodness_of_fit_ref 1.027
_refine_ls_hydrogen_treatment constr
_refine_ls_matrix_type full
_refine_ls_number_parameters 292
_refine_ls_number_reflns 5117
_refine_ls_number_restraints 1
_refine_ls_restrained_S_all 1.027
_refine_ls_R_factor_all 0.1014
_refine_ls_R_factor_gt 0.0471
_refine_ls_shift/su_max 0.000
_refine_ls_shift/su_mean 0.000
_refine_ls_structure_factor_coef Fsqd
_refine_ls_weighting_details 'calc w=1/[\s^2^(Fo^2^)+(0.0556P)^2^+0.1257P] where P=(Fo^2^+2Fc^2^)/3'
_refine_ls_weighting_scheme calc
_refine_ls_wR_factor_gt 0.1061
_refine_ls_wR_factor_ref 0.1324
_reflns_number_gt 2975
_reflns_number_total 5117
_reflns_threshold_expression I>2\s(I)
_cod_data_source_file su2680sup1.cif
_cod_data_source_block I
_cod_database_code 2239322
_cod_database_fobs_code 2239322

loop_
_symmetry_equiv_pos_as_xyz
'x, y, z'
'-x, -y, z+1/2'
'-x+1/2, y+1/2, z+1/2'
'x+1/2, -y+1/2, z'

loop_
_atom_site_type_symbol
_atom_site_label
_atom_site_fract_x
_atom_site_fract_y
_atom_site_fract_z
_atom_site_U_iso_or_equiv
_atom_site_adp_type
_atom_site_calc_flag
_atom_site_refinement_flags
_atom_site_occupancy
_atom_site_symmetry_multiplicity
C C1 0.20093(18) 0.54079(15) 0.4090(2) 0.0521(6) Uani d . 1 1
H H1 0.1920 0.5854 0.3523 0.063 Uiso calc R 1 1
C C2 0.29009(17) 0.48375(15) 0.3647(2) 0.0540(6) Uani d . 1 1
H H2 0.2969 0.4405 0.4240 0.065 Uiso calc R 1 1
C C3 0.39055(18) 0.53079(15) 0.3689(2) 0.0512(6) Uani d . 1 1
C C4 0.41492(19) 0.56519(17) 0.4867(2) 0.0563(6) Uani d . 1 1
H H4A 0.4796 0.5963 0.4832 0.068 Uiso calc R 1 1
H H4B 0.4241 0.5208 0.5425 0.068 Uiso calc R 1 1
C C5 0.32572(18) 0.62083(15) 0.5264(2) 0.0509(6) Uani d . 1 1
H H5 0.3216 0.6677 0.4727 0.061 Uiso calc R 1 1
C C6 0.09879(17) 0.49393(16) 0.4170(2) 0.0547(6) Uani d . 1 1
C C7 0.0836(2) 0.43621(18) 0.5037(2) 0.0648(7) Uani d . 1 1
H H7 0.1361 0.4267 0.5585 0.078 Uiso calc R 1 1
C C8 -0.0087(2) 0.39242(19) 0.5100(3) 0.0775(9) Uani d . 1 1
H H8 -0.0178 0.3534 0.5688 0.093 Uiso calc R 1 1
C C9 -0.0869(2) 0.4060(2) 0.4306(4) 0.0844(10) Uani d . 1 1
H H9 -0.1492 0.3765 0.4355 0.101 Uiso calc R 1 1
C C10 -0.0733(2) 0.4626(2) 0.3444(3) 0.0864(10) Uani d . 1 1
H H10 -0.1259 0.4713 0.2894 0.104 Uiso calc R 1 1
C C11 0.0187(2) 0.5076(2) 0.3384(3) 0.0729(8) Uani d . 1 1
H H11 0.0265 0.5475 0.2807 0.087 Uiso calc R 1 1
C C12 0.2629(2) 0.43909(18) 0.2496(3) 0.0656(7) Uani d . 1 1
H H12 0.1952 0.4125 0.2628 0.079 Uiso calc R 1 1
C C13 0.3406(2) 0.3698(2) 0.2243(4) 0.0901(11) Uani d . 1 1
H H13A 0.3168 0.3386 0.1580 0.135 Uiso calc R 1 1
H H13B 0.3456 0.3345 0.2914 0.135 Uiso calc R 1 1
H H13C 0.4082 0.3928 0.2075 0.135 Uiso calc R 1 1
C C14 0.2487(2) 0.4935(2) 0.1429(3) 0.0937(10) Uani d . 1 1
H H14A 0.3158 0.5127 0.1167 0.141 Uiso calc R 1 1
H H14B 0.2054 0.5396 0.1630 0.141 Uiso calc R 1 1
H H14C 0.2159 0.4625 0.0814 0.141 Uiso calc R 1 1
C C15 0.5761(2) 0.62544(18) 0.2066(3) 0.0616(7) Uani d . 1 1
C C16 0.6794(2) 0.66287(17) 0.2345(3) 0.0655(8) Uani d . 1 1
C C17 0.7231(3) 0.7185(2) 0.1568(4) 0.0922(10) Uani d . 1 1
H H17 0.6883 0.7329 0.0883 0.111 Uiso calc R 1 1
C C18 0.8190(4) 0.7520(2) 0.1830(4) 0.1076(14) Uani d . 1 1
H H18 0.8497 0.7906 0.1338 0.129 Uiso calc R 1 1
C C19 0.8680(3) 0.7271(3) 0.2831(5) 0.1080(14) Uani d . 1 1
H H19 0.9336 0.7492 0.2989 0.130 Uiso calc R 1 1
N N3 0.8297(2) 0.67423(19) 0.3587(3) 0.1028(10) Uani d . 1 1
C C21 0.7358(3) 0.64310(19) 0.3324(3) 0.0793(9) Uani d . 1 1
H H21 0.7067 0.6054 0.3843 0.095 Uiso calc R 1 1
C C22 0.35138(17) 0.65246(16) 0.6471(2) 0.0532(6) Uani d . 1 1
C C23 0.3903(2) 0.73080(17) 0.6616(3) 0.0643(7) Uani d . 1 1
H H23 0.3944 0.7659 0.5975 0.077 Uiso calc R 1 1
C C24 0.4232(2) 0.7578(2) 0.7699(3) 0.0749(8) Uani d . 1 1
H H24 0.4491 0.8109 0.7781 0.090 Uiso calc R 1 1
C C25 0.4180(2) 0.7075(2) 0.8649(3) 0.0792(9) Uani d . 1 1
H H25 0.4408 0.7259 0.9377 0.095 Uiso calc R 1 1
C C26 0.3788(2) 0.6292(2) 0.8524(3) 0.0748(8) Uani d . 1 1
H H26 0.3743 0.5948 0.9173 0.090 Uiso calc R 1 1
C C27 0.34641(19) 0.60174(18) 0.7443(2) 0.0615(7) Uani d . 1 1
H H27 0.3209 0.5485 0.7364 0.074 Uiso calc R 1 1
C C28 0.1417(2) 0.63578(19) 0.5558(3) 0.0726(8) Uani d . 1 1
H H28A 0.1567 0.6592 0.6311 0.109 Uiso calc R 1 1
H H28B 0.0758 0.6075 0.5588 0.109 Uiso calc R 1 1
H H28C 0.1384 0.6787 0.4982 0.109 Uiso calc R 1 1
N N1 0.22489(14) 0.57741(12) 0.52408(17) 0.0523(5) Uani d . 1 1
N N2 0.44194(16) 0.54136(15) 0.27484(19) 0.0606(6) Uani d . 1 1
O O1 0.53751(13) 0.58708(12) 0.29990(16) 0.0637(5) Uani d . 1 1
O O2 0.53326(18) 0.63179(16) 0.1144(2) 0.0924(7) Uani d . 1 1

loop_
_atom_site_aniso_label
_atom_site_aniso_U_11
_atom_site_aniso_U_22
_atom_site_aniso_U_33
_atom_site_aniso_U_12
_atom_site_aniso_U_13
_atom_site_aniso_U_23
C1 0.0479(13) 0.0507(15) 0.0576(15) 0.0025(11) -0.0069(11) -0.0015(11)
C2 0.0462(13) 0.0553(15) 0.0607(15) 0.0013(11) 0.0002(11) -0.0026(13)
C3 0.0453(12) 0.0525(15) 0.0556(14) 0.0039(10) -0.0006(11) -0.0039(12)
C4 0.0454(13) 0.0680(18) 0.0554(14) -0.0058(12) -0.0026(11) -0.0015(12)
C5 0.0535(14) 0.0458(14) 0.0536(13) -0.0060(11) -0.0033(11) 0.0019(11)
C6 0.0440(14) 0.0579(16) 0.0623(15) 0.0045(11) -0.0007(11) -0.0118(13)
C7 0.0552(15) 0.073(2) 0.0660(18) -0.0035(14) 0.0046(12) -0.0131(15)
C8 0.0678(19) 0.075(2) 0.090(2) -0.0116(16) 0.0204(17) -0.0194(17)
C9 0.0539(18) 0.084(3) 0.115(3) -0.0101(16) 0.0090(19) -0.034(2)
C10 0.0494(16) 0.096(3) 0.113(3) 0.0037(17) -0.0174(17) -0.031(2)
C11 0.0577(16) 0.075(2) 0.086(2) 0.0084(15) -0.0131(14) -0.0123(16)
C12 0.0518(15) 0.0688(19) 0.0762(18) -0.0028(13) -0.0025(13) -0.0221(15)
C13 0.069(2) 0.081(2) 0.120(3) 0.0027(16) 0.0055(18) -0.042(2)
C14 0.088(2) 0.125(3) 0.0678(19) 0.015(2) -0.0179(16) -0.019(2)
C15 0.0657(16) 0.0581(18) 0.0611(17) 0.0092(14) 0.0157(14) 0.0019(13)
C16 0.0666(17) 0.0517(17) 0.0781(19) -0.0034(13) 0.0257(16) -0.0086(14)
C17 0.098(3) 0.081(2) 0.097(2) -0.005(2) 0.035(2) 0.0062(19)
C18 0.119(3) 0.086(3) 0.118(4) -0.035(2) 0.053(3) -0.003(2)
C19 0.096(3) 0.093(3) 0.135(4) -0.039(2) 0.039(3) -0.032(3)
N3 0.0872(19) 0.095(2) 0.126(3) -0.0257(17) -0.0013(19) -0.019(2)
C21 0.080(2) 0.071(2) 0.087(2) -0.0186(17) 0.0047(17) -0.0029(17)
C22 0.0451(13) 0.0557(16) 0.0589(15) 0.0005(11) -0.0003(11) -0.0035(12)
C23 0.0682(16) 0.0553(17) 0.0694(17) -0.0019(14) -0.0091(13) -0.0013(13)
C24 0.0781(19) 0.064(2) 0.083(2) -0.0002(15) -0.0138(15) -0.0186(17)
C25 0.083(2) 0.092(3) 0.0635(18) 0.0030(17) -0.0075(16) -0.0227(18)
C26 0.0719(17) 0.097(3) 0.0553(16) 0.0007(16) 0.0053(14) 0.0051(16)
C27 0.0590(16) 0.0676(19) 0.0580(16) -0.0072(13) 0.0066(12) 0.0030(14)
C28 0.0561(15) 0.0680(19) 0.094(2) 0.0086(14) -0.0002(14) -0.0209(15)
N1 0.0442(10) 0.0519(13) 0.0608(12) 0.0003(9) -0.0013(9) -0.0066(10)
N2 0.0501(12) 0.0657(15) 0.0660(14) -0.0036(10) -0.0007(10) -0.0088(11)
O1 0.0567(10) 0.0744(13) 0.0601(11) -0.0105(9) 0.0055(8) -0.0032(9)
O2 0.0921(15) 0.1099(19) 0.0752(16) -0.0005(13) -0.0031(12) 0.0219(13)

loop_
_atom_type_symbol
_atom_type_description
_atom_type_scat_dispersion_real
_atom_type_scat_dispersion_imag
_atom_type_scat_source
C C 0.0033 0.0016 'International Tables Vol C Tables 4.2.6.8 and 6.1.1.4'
H H 0.0000 0.0000 'International Tables Vol C Tables 4.2.6.8 and 6.1.1.4'
N N 0.0061 0.0033 'International Tables Vol C Tables 4.2.6.8 and 6.1.1.4'
O O 0.0106 0.0060 'International Tables Vol C Tables 4.2.6.8 and 6.1.1.4'

loop_
_geom_angle_atom_site_label_1
_geom_angle_atom_site_label_2
_geom_angle_atom_site_label_3
_geom_angle
N1 C1 C6 109.24(19)
N1 C1 C2 112.30(18)
C6 C1 C2 110.48(19)
N1 C1 H1 108.2
C6 C1 H1 108.2
C2 C1 H1 108.2
C3 C2 C12 117.5(2)
C3 C2 C1 108.21(19)
C12 C2 C1 113.24(19)
C3 C2 H2 105.6
C12 C2 H2 105.6
C1 C2 H2 105.6
N2 C3 C4 127.2(2)
N2 C3 C2 119.1(2)
C4 C3 C2 113.6(2)
C3 C4 C5 109.6(2)
C3 C4 H4A 109.7
C5 C4 H4A 109.7
C3 C4 H4B 109.7
C5 C4 H4B 109.7
H4A C4 H4B 108.2
N1 C5 C22 111.80(19)
N1 C5 C4 111.34(19)
C22 C5 C4 108.20(19)
N1 C5 H5 108.5
C22 C5 H5 108.5
C4 C5 H5 108.5
C11 C6 C7 118.2(2)
C11 C6 C1 121.3(3)
C7 C6 C1 120.5(2)
C6 C7 C8 120.7(3)
C6 C7 H7 119.7
C8 C7 H7 119.7
C9 C8 C7 120.4(3)
C9 C8 H8 119.8
C7 C8 H8 119.8
C10 C9 C8 119.8(3)
C10 C9 H9 120.1
C8 C9 H9 120.1
C9 C10 C11 120.1(3)
C9 C10 H10 119.9
C11 C10 H10 119.9
C6 C11 C10 120.8(3)
C6 C11 H11 119.6
C10 C11 H11 119.6
C14 C12 C13 110.9(3)
C14 C12 C2 115.9(2)
C13 C12 C2 111.3(2)
C14 C12 H12 106.0
C13 C12 H12 106.0
C2 C12 H12 106.0
C12 C13 H13A 109.5
C12 C13 H13B 109.5
H13A C13 H13B 109.5
C12 C13 H13C 109.5
H13A C13 H13C 109.5
H13B C13 H13C 109.5
C12 C14 H14A 109.5
C12 C14 H14B 109.5
H14A C14 H14B 109.5
C12 C14 H14C 109.5
H14A C14 H14C 109.5
H14B C14 H14C 109.5
O2 C15 O1 125.3(3)
O2 C15 C16 124.2(3)
O1 C15 C16 110.5(3)
C21 C16 C17 117.7(3)
C21 C16 C15 123.1(3)
C17 C16 C15 119.2(3)
C18 C17 C16 118.7(4)
C18 C17 H17 120.7
C16 C17 H17 120.7
C19 C18 C17 118.3(4)
C19 C18 H18 120.9
C17 C18 H18 120.9
N3 C19 C18 125.0(4)
N3 C19 H19 117.5
C18 C19 H19 117.5
C19 N3 C21 115.8(4)
N3 C21 C16 124.5(3)
N3 C21 H21 117.7
C16 C21 H21 117.7
C23 C22 C27 118.2(2)
C23 C22 C5 120.3(2)
C27 C22 C5 121.2(2)
C24 C23 C22 120.8(3)
C24 C23 H23 119.6
C22 C23 H23 119.6
C25 C24 C23 120.6(3)
C25 C24 H24 119.7
C23 C24 H24 119.7
C24 C25 C26 119.5(3)
C24 C25 H25 120.2
C26 C25 H25 120.2
C27 C26 C25 120.2(3)
C27 C26 H26 119.9
C25 C26 H26 119.9
C26 C27 C22 120.7(3)
C26 C27 H27 119.6
C22 C27 H27 119.6
N1 C28 H28A 109.5
N1 C28 H28B 109.5
H28A C28 H28B 109.5
N1 C28 H28C 109.5
H28A C28 H28C 109.5
H28B C28 H28C 109.5
C5 N1 C28 108.55(19)
C5 N1 C1 113.11(18)
C28 N1 C1 109.30(19)
C3 N2 O1 109.64(19)
C15 O1 N2 113.1(2)

loop_
_geom_bond_atom_site_label_1
_geom_bond_atom_site_label_2
_geom_bond_distance
C1 N1 1.474(3)
C1 C6 1.514(3)
C1 C2 1.554(3)
C1 H1 0.9800
C2 C3 1.495(3)
C2 C12 1.541(4)
C2 H2 0.9800
C3 N2 1.270(3)
C3 C4 1.489(3)
C4 C5 1.524(4)
C4 H4A 0.9700
C4 H4B 0.9700
C5 N1 1.469(3)
C5 C22 1.507(3)
C5 H5 0.9800
C6 C11 1.378(4)
C6 C7 1.378(4)
C7 C8 1.379(4)
C7 H7 0.9300
C8 C9 1.366(5)
C8 H8 0.9300
C9 C10 1.360(5)
C9 H9 0.9300
C10 C11 1.387(4)
C10 H10 0.9300
C11 H11 0.9300
C12 C14 1.516(5)
C12 C13 1.529(4)
C12 H12 0.9800
C13 H13A 0.9600
C13 H13B 0.9600
C13 H13C 0.9600
C14 H14A 0.9600
C14 H14B 0.9600
C14 H14C 0.9600
C15 O2 1.189(3)
C15 O1 1.329(3)
C15 C16 1.488(4)
C16 C21 1.367(4)
C16 C17 1.385(4)
C17 C18 1.372(5)
C17 H17 0.9300
C18 C19 1.363(6)
C18 H18 0.9300
C19 N3 1.313(5)
C19 H19 0.9300
N3 C21 1.336(4)
C21 H21 0.9300
C22 C23 1.378(4)
C22 C27 1.383(4)
C23 C24 1.377(4)
C23 H23 0.9300
C24 C25 1.360(4)
C24 H24 0.9300
C25 C26 1.377(4)
C25 H25 0.9300
C26 C27 1.377(4)
C26 H26 0.9300
C27 H27 0.9300
C28 N1 1.471(3)
C28 H28A 0.9600
C28 H28B 0.9600
C28 H28C 0.9600
N2 O1 1.458(3)

loop_
_geom_hbond_atom_site_label_D
_geom_hbond_atom_site_label_H
_geom_hbond_atom_site_label_A
_geom_hbond_site_symmetry_A
_geom_hbond_distance_DH
_geom_hbond_distance_HA
_geom_hbond_distance_DA
_geom_hbond_angle_DHA
C24 H24 Cg1 3_555 0.93 2.87 3.700(4) 150
C13 H13C Cg2 2_664 0.96 2.95 3.620(3) 128

loop_
_geom_torsion_atom_site_label_1
_geom_torsion_atom_site_label_2
_geom_torsion_atom_site_label_3
_geom_torsion_atom_site_label_4
_geom_torsion
N1 C1 C2 C3 -52.7(3)
C6 C1 C2 C3 -174.9(2)
N1 C1 C2 C12 175.2(2)
C6 C1 C2 C12 52.9(3)
C12 C2 C3 N2 9.3(3)
C1 C2 C3 N2 -120.5(2)
C12 C2 C3 C4 -174.6(2)
C1 C2 C3 C4 55.7(3)
N2 C3 C4 C5 118.2(3)
C2 C3 C4 C5 -57.6(3)
C3 C4 C5 N1 55.1(3)
C3 C4 C5 C22 178.3(2)
N1 C1 C6 C11 128.0(2)
C2 C1 C6 C11 -108.0(3)
N1 C1 C6 C7 -51.9(3)
C2 C1 C6 C7 72.1(3)
C11 C6 C7 C8 1.2(4)
C1 C6 C7 C8 -178.9(2)
C6 C7 C8 C9 -0.4(4)
C7 C8 C9 C10 0.4(5)
C8 C9 C10 C11 -1.2(5)
C7 C6 C11 C10 -2.0(4)
C1 C6 C11 C10 178.1(3)
C9 C10 C11 C6 2.0(4)
C3 C2 C12 C14 -62.2(3)
C1 C2 C12 C14 65.2(3)
C3 C2 C12 C13 65.7(3)
C1 C2 C12 C13 -167.0(2)
O2 C15 C16 C21 -168.0(3)
O1 C15 C16 C21 14.4(4)
O2 C15 C16 C17 10.0(4)
O1 C15 C16 C17 -167.7(3)
C21 C16 C17 C18 -1.3(5)
C15 C16 C17 C18 -179.3(3)
C16 C17 C18 C19 1.8(5)
C17 C18 C19 N3 -1.5(6)
C18 C19 N3 C21 0.7(6)
C19 N3 C21 C16 -0.2(5)
C17 C16 C21 N3 0.5(5)
C15 C16 C21 N3 178.5(3)
N1 C5 C22 C23 -135.9(2)
C4 C5 C22 C23 101.1(3)
N1 C5 C22 C27 50.4(3)
C4 C5 C22 C27 -72.5(3)
C27 C22 C23 C24 -0.1(4)
C5 C22 C23 C24 -173.9(2)
C22 C23 C24 C25 0.1(5)
C23 C24 C25 C26 -0.5(5)
C24 C25 C26 C27 0.8(5)
C25 C26 C27 C22 -0.8(4)
C23 C22 C27 C26 0.4(4)
C5 C22 C27 C26 174.2(2)
C22 C5 N1 C28 62.5(3)
C4 C5 N1 C28 -176.4(2)
C22 C5 N1 C1 -176.0(2)
C4 C5 N1 C1 -54.9(2)
C6 C1 N1 C5 177.12(19)
C2 C1 N1 C5 54.2(3)
C6 C1 N1 C28 -61.8(3)
C2 C1 N1 C28 175.2(2)
C4 C3 N2 O1 5.6(3)
C2 C3 N2 O1 -178.9(2)
O2 C15 O1 N2 8.8(4)
C16 C15 O1 N2 -173.59(19)
C3 N2 O1 C15 -157.5(2)
